data_4067813
loop_
_publ_author_name
'Wiedner, Eric S.'
'Yang, Jenny Y.'
'Chen, Shentan'
'Raugei, Simone'
'Dougherty, William G.'
'Kassel, W. Scott'
'Helm, Monte L.'
'Bullock, R. Morris'
'Rakowski DuBois, M.'
'DuBois, Daniel L.'

_publ_section_title
;
 Stabilization of Nickel Complexes with Ni0&#x00B7;&#x00B7;&#x00B7;H--N
 Bonding Interactions Using Sterically Demanding Cyclic Diphosphine
 Ligands
;
_journal_issue 1
_journal_name_full Organometallics
_journal_page_first 144
_journal_paper_doi 10.1021/om200709z
_journal_volume 31
_journal_year 2012
_chemical_formula_moiety 'C52 H80 N4 Ni P4, 2(C2 H3 N), B F4'
_chemical_formula_sum 'C56 H86 B F4 N6 Ni P4'
_chemical_formula_weight 1112.71
_chemical_name_systematic
; 
 ? 
;
_space_group_IT_number 2
_symmetry_cell_setting triclinic
_symmetry_space_group_name_Hall '-P 1'
_symmetry_space_group_name_H-M 'P -1'
_atom_sites_solution_hydrogens geom
_atom_sites_solution_primary direct
_atom_sites_solution_secondary difmap
_audit_creation_method SHELXL-97
_cell_angle_alpha 86.220(3)
_cell_angle_beta 70.099(3)
_cell_angle_gamma 77.714(3)
_cell_formula_units_Z 2
_cell_length_a 13.4155(15)
_cell_length_b 13.7624(15)
_cell_length_c 19.175(2)
_cell_measurement_reflns_used 9029
_cell_measurement_temperature 100(2)
_cell_measurement_theta_max 25.69
_cell_measurement_theta_min 2.26
_cell_volume 3252.5(6)
_computing_cell_refinement 'Bruker SAINT'
_computing_data_collection 'Bruker APEX2'
_computing_data_reduction 'Bruker SAINT'
_computing_molecular_graphics 'Bruker SHELXTL'
_computing_publication_material 'Bruker SHELXTL'
_computing_structure_refinement 'SHELXL-97 (Sheldrick, 2008)'
_computing_structure_solution 'SHELXS-97 (Sheldrick, 2008)'
_diffrn_ambient_temperature 100(2)
_diffrn_measured_fraction_theta_full 1.000
_diffrn_measured_fraction_theta_max 1.000
_diffrn_measurement_device_type 'Bruker APEX-II CCD'
_diffrn_measurement_method '\f and \w scans'
_diffrn_radiation_monochromator graphite
_diffrn_radiation_source 'fine-focus sealed tube'
_diffrn_radiation_type MoK\a
_diffrn_radiation_wavelength 0.71073
_diffrn_reflns_av_R_equivalents 0.0688
_diffrn_reflns_av_sigmaI/netI 0.0560
_diffrn_reflns_limit_h_max 15
_diffrn_reflns_limit_h_min -16
_diffrn_reflns_limit_k_max 16
_diffrn_reflns_limit_k_min -16
_diffrn_reflns_limit_l_max 23
_diffrn_reflns_limit_l_min -23
_diffrn_reflns_number 58463
_diffrn_reflns_theta_full 25.35
_diffrn_reflns_theta_max 25.35
_diffrn_reflns_theta_min 1.65
_exptl_absorpt_coefficient_mu 0.445
_exptl_absorpt_correction_T_max 0.9738
_exptl_absorpt_correction_T_min 0.9262
_exptl_absorpt_correction_type multi-scan
_exptl_absorpt_process_details 'SADABS; (Sheldrick, 2006)'
_exptl_crystal_colour orange
_exptl_crystal_density_diffrn 1.136
_exptl_crystal_density_method 'not measured'
_exptl_crystal_description block
_exptl_crystal_F_000 1186
_exptl_crystal_size_max 0.17
_exptl_crystal_size_mid 0.08
_exptl_crystal_size_min 0.06
_refine_diff_density_max 2.548
_refine_diff_density_min -0.714
_refine_diff_density_rms 0.157
_refine_ls_extinction_method none
_refine_ls_goodness_of_fit_ref 1.048
_refine_ls_hydrogen_treatment constr
_refine_ls_matrix_type full
_refine_ls_number_parameters 730
_refine_ls_number_reflns 11914
_refine_ls_number_restraints 48
_refine_ls_restrained_S_all 1.050
_refine_ls_R_factor_all 0.1207
_refine_ls_R_factor_gt 0.0942
_refine_ls_shift/su_max 0.012
_refine_ls_shift/su_mean 0.014
_refine_ls_structure_factor_coef Fsqd
_refine_ls_weighting_details 'calc w=1/[\s^2^(Fo^2^)+(0.1741P)^2^+15.7368P] where P=(Fo^2^+2Fc^2^)/3'
_refine_ls_weighting_scheme calc
_refine_ls_wR_factor_gt 0.2735
_refine_ls_wR_factor_ref 0.2999
_reflns_number_gt 8827
_reflns_number_total 11914
_reflns_threshold_expression >2sigma(I)
_cod_data_source_file om200709z_si_002.cif
_cod_data_source_block reint
_cod_depositor_comments
;
The following automatic conversions were performed:

'_symmetry_cell_setting' value 'Triclinic' changed to 'triclinic'
according to /home/saulius/struct/CIF-dictionaries/cif_core.dic
dictionary named 'cif_core.dic' version 2.4.1 from 2010-06-29.

Automatic conversion script
Id: cif_fix_values 1715 2011-07-08 13:25:40Z adriana 
;
_cod_original_cell_volume 3252.6(6)
_cod_original_sg_symbol_H-M P-1
_cod_database_code 4067813

loop_
_symmetry_equiv_pos_as_xyz
'x, y, z'
'-x, -y, -z'

loop_
_atom_site_label
_atom_site_type_symbol
_atom_site_fract_x
_atom_site_fract_y
_atom_site_fract_z
_atom_site_U_iso_or_equiv
_atom_site_adp_type
_atom_site_occupancy
_atom_site_symmetry_multiplicity
_atom_site_calc_flag
_atom_site_refinement_flags
_atom_site_disorder_assembly
_atom_site_disorder_group
Ni1 Ni 0.14650(6) 0.21033(6) 0.26174(3) 0.0230(2) Uani 1 1 d . A 4
P1 P 0.23785(11) 0.17076(11) 0.14292(7) 0.0208(3) Uani 1 1 d . A 4
P2 P 0.00061(12) 0.19867(12) 0.23453(8) 0.0252(4) Uani 1 1 d . A 4
P3 P 0.17618(12) 0.33809(11) 0.31057(7) 0.0234(3) Uani 1 1 d . A 4
P4 P 0.18081(12) 0.12708(11) 0.35641(7) 0.0227(3) Uani 1 1 d . A 4
C38 C 0.1943(6) 0.5393(5) 0.3115(4) 0.0359(15) Uani 1 1 d . A 4
H38A H 0.2693 0.5142 0.3094 0.054 Uiso 1 1 calc R A 4
H38B H 0.1467 0.5462 0.3634 0.054 Uiso 1 1 calc R A 4
H38C H 0.1886 0.6042 0.2873 0.054 Uiso 1 1 calc R A 4
N1 N 0.0855(4) 0.3249(4) 0.1188(3) 0.0253(10) Uani 1 1 d . A 4
C1 C 0.1862(5) 0.2569(4) 0.0798(3) 0.0239(12) Uani 1 1 d . A 4
H1A H 0.2414 0.2960 0.0526 0.029 Uiso 1 1 calc R A 4
H1B H 0.1738 0.2181 0.0429 0.029 Uiso 1 1 calc R A 4
N3 N 0.3656(4) 0.2115(4) 0.3076(2) 0.0246(10) Uani 1 1 d . A 4
N2 N 0.0976(4) 0.0645(4) 0.1198(2) 0.0257(11) Uani 1 1 d . A 4
C3 C 0.0153(5) 0.0761(5) 0.1940(3) 0.0291(13) Uani 1 1 d . A 4
H3A H 0.0363 0.0228 0.2267 0.035 Uiso 1 1 calc R A 4
H3B H -0.0550 0.0694 0.1907 0.035 Uiso 1 1 calc R A 4
C5 C -0.1434(5) 0.2248(5) 0.2986(3) 0.0350(15) Uani 1 1 d . A 4
C7 C -0.1573(6) 0.1449(6) 0.3585(4) 0.0444(18) Uani 1 1 d . A 4
H7A H -0.1085 0.1464 0.3864 0.067 Uiso 1 1 calc R A 4
H7B H -0.1399 0.0794 0.3352 0.067 Uiso 1 1 calc R A 4
H7C H -0.2323 0.1576 0.3923 0.067 Uiso 1 1 calc R A 4
C6 C -0.2243(6) 0.2256(7) 0.2585(4) 0.0466(18) Uani 1 1 d . A 4
H6A H -0.2978 0.2516 0.2919 0.070 Uiso 1 1 calc R A 4
H6B H -0.2193 0.1577 0.2431 0.070 Uiso 1 1 calc R A 4
H6C H -0.2076 0.2681 0.2146 0.070 Uiso 1 1 calc R A 4
C8 C -0.1656(5) 0.3248(6) 0.3348(4) 0.0433(17) Uani 1 1 d . A 4
H8A H -0.2407 0.3399 0.3686 0.065 Uiso 1 1 calc R A 4
H8B H -0.1544 0.3761 0.2966 0.065 Uiso 1 1 calc R A 4
H8C H -0.1164 0.3234 0.3628 0.065 Uiso 1 1 calc R A 4
C2 C -0.0090(5) 0.2801(5) 0.1547(3) 0.0275(13) Uani 1 1 d . A 4
H2A H -0.0192 0.2404 0.1173 0.033 Uiso 1 1 calc R A 4
H2B H -0.0740 0.3339 0.1722 0.033 Uiso 1 1 calc R A 4
C13 C 0.0598(6) 0.4077(5) 0.0703(3) 0.0308(13) Uani 1 1 d . A 4
H13A H 0.1213 0.4425 0.0525 0.037 Uiso 1 1 calc R A 4
H13B H -0.0044 0.4558 0.1002 0.037 Uiso 1 1 calc R A 4
C14 C 0.0374(7) 0.3758(5) 0.0033(4) 0.0428(18) Uani 1 1 d . A 4
C19 C -0.0647(9) 0.3652(6) 0.0082(5) 0.060(2) Uani 1 1 d . A 4
H19 H -0.1218 0.3797 0.0542 0.072 Uiso 1 1 calc R A 4
C18 C -0.0877(13) 0.3345(7) -0.0511(7) 0.095(5) Uani 1 1 d . A 4
H18 H -0.1584 0.3265 -0.0462 0.114 Uiso 1 1 calc R A 4
C17 C -0.0018(17) 0.3156(7) -0.1186(8) 0.109(6) Uani 1 1 d . A 4
H17 H -0.0145 0.2946 -0.1605 0.131 Uiso 1 1 calc R A 4
C16 C 0.0975(14) 0.3267(7) -0.1251(6) 0.097(5) Uani 1 1 d . A 4
H16 H 0.1537 0.3135 -0.1716 0.117 Uiso 1 1 calc R A 4
C15 C 0.1212(9) 0.3579(6) -0.0644(4) 0.065(3) Uani 1 1 d . A 4
H15 H 0.1919 0.3662 -0.0698 0.077 Uiso 1 1 calc R A 4
C20 C 0.0880(6) -0.0199(5) 0.0807(3) 0.0343(15) Uani 1 1 d . A 4
H20A H 0.0110 -0.0154 0.0866 0.041 Uiso 1 1 calc R A 4
H20B H 0.1129 -0.0828 0.1037 0.041 Uiso 1 1 calc R A 4
C21 C 0.1535(5) -0.0221(5) -0.0007(3) 0.0295(13) Uani 1 1 d . A 4
C26 C 0.2214(6) -0.1085(5) -0.0347(3) 0.0337(14) Uani 1 1 d . A 4
H26 H 0.2288 -0.1667 -0.0059 0.040 Uiso 1 1 calc R A 4
C25 C 0.2788(5) -0.1117(5) -0.1099(3) 0.0356(15) Uani 1 1 d . A 4
H25 H 0.3240 -0.1721 -0.1326 0.043 Uiso 1 1 calc R A 4
C24 C 0.2703(5) -0.0271(5) -0.1517(3) 0.0313(14) Uani 1 1 d . A 4
H24 H 0.3102 -0.0288 -0.2033 0.038 Uiso 1 1 calc R A 4
C23 C 0.2038(5) 0.0596(5) -0.1186(3) 0.0304(13) Uani 1 1 d . A 4
H23 H 0.1983 0.1181 -0.1474 0.036 Uiso 1 1 calc R A 4
C22 C 0.1444(5) 0.0625(5) -0.0430(3) 0.0293(13) Uani 1 1 d . A 4
H22 H 0.0977 0.1226 -0.0207 0.035 Uiso 1 1 calc R A 4
C9 C 0.3884(4) 0.1502(4) 0.0989(3) 0.0243(12) Uani 1 1 d . A 4
C12 C 0.4267(5) 0.2404(5) 0.1137(3) 0.0286(13) Uani 1 1 d . A 4
H12A H 0.5054 0.2305 0.0904 0.043 Uiso 1 1 calc R A 4
H12B H 0.4071 0.2494 0.1673 0.043 Uiso 1 1 calc R A 4
H12C H 0.3921 0.2996 0.0928 0.043 Uiso 1 1 calc R A 4
C11 C 0.4370(5) 0.0592(5) 0.1366(3) 0.0282(13) Uani 1 1 d . A 4
H11A H 0.5162 0.0470 0.1155 0.042 Uiso 1 1 calc R A 4
H11B H 0.4115 0.0008 0.1282 0.042 Uiso 1 1 calc R A 4
H11C H 0.4143 0.0720 0.1899 0.042 Uiso 1 1 calc R A 4
C27 C 0.3089(5) 0.3147(4) 0.3245(3) 0.0262(12) Uani 1 1 d . A 4
H27A H 0.3539 0.3594 0.2921 0.031 Uiso 1 1 calc R A 4
H27B H 0.2981 0.3300 0.3766 0.031 Uiso 1 1 calc R A 4
C28 C 0.3154(4) 0.1376(4) 0.3584(3) 0.0232(12) Uani 1 1 d . A 4
H28A H 0.3077 0.1548 0.4095 0.028 Uiso 1 1 calc R A 4
H28B H 0.3647 0.0718 0.3460 0.028 Uiso 1 1 calc R A 4
C31 C 0.1836(5) -0.0091(5) 0.3757(3) 0.0284(13) Uani 1 1 d . A 4
C34 C 0.2555(6) -0.0671(5) 0.3056(3) 0.0344(14) Uani 1 1 d . A 4
H34A H 0.3275 -0.0505 0.2897 0.052 Uiso 1 1 calc R A 4
H34B H 0.2236 -0.0497 0.2664 0.052 Uiso 1 1 calc R A 4
H34C H 0.2620 -0.1385 0.3156 0.052 Uiso 1 1 calc R A 4
C33 C 0.0683(6) -0.0253(6) 0.3953(4) 0.0376(15) Uani 1 1 d . A 4
H33A H 0.0665 -0.0949 0.4091 0.056 Uiso 1 1 calc R A 4
H33B H 0.0442 -0.0096 0.3523 0.056 Uiso 1 1 calc R A 4
H33C H 0.0202 0.0180 0.4370 0.056 Uiso 1 1 calc R A 4
C32 C 0.2272(6) -0.0456(5) 0.4395(3) 0.0335(14) Uani 1 1 d . A 4
H32A H 0.2237 -0.1158 0.4493 0.050 Uiso 1 1 calc R A 4
H32B H 0.1832 -0.0061 0.4843 0.050 Uiso 1 1 calc R A 4
H32C H 0.3025 -0.0380 0.4257 0.050 Uiso 1 1 calc R A 4
C29 C 0.0910(5) 0.1860(5) 0.4465(3) 0.0274(13) Uani 1 1 d . A 4
H29A H 0.0148 0.1962 0.4485 0.033 Uiso 1 1 calc R A 4
H29B H 0.0996 0.1405 0.4872 0.033 Uiso 1 1 calc R A 4
N4 N 0.1145(4) 0.2805(4) 0.4578(2) 0.0272(11) Uani 1 1 d . A 4
C46 C 0.0606(6) 0.3127(5) 0.5357(3) 0.0350(15) Uani 1 1 d . A 4
H46A H -0.0174 0.3119 0.5502 0.042 Uiso 1 1 calc R A 4
H46B H 0.0676 0.3819 0.5406 0.042 Uiso 1 1 calc R A 4
C47 C 0.1083(6) 0.2466(5) 0.5875(3) 0.0367(15) Uani 1 1 d . A 4
C52 C 0.0395(6) 0.2190(5) 0.6555(3) 0.0369(15) Uani 1 1 d . A 4
H52 H -0.0368 0.2400 0.6683 0.044 Uiso 1 1 calc R A 4
C51 C 0.0828(8) 0.1612(5) 0.7042(4) 0.0485(19) Uani 1 1 d . A 4
H51 H 0.0360 0.1450 0.7511 0.058 Uiso 1 1 calc R A 4
C50 C 0.1929(8) 0.1268(6) 0.6853(4) 0.054(2) Uani 1 1 d . A 4
H50 H 0.2215 0.0848 0.7183 0.064 Uiso 1 1 calc R A 4
C49 C 0.2617(7) 0.1536(6) 0.6184(4) 0.054(2) Uani 1 1 d . A 4
H49 H 0.3378 0.1311 0.6054 0.065 Uiso 1 1 calc R A 4
C48 C 0.2185(6) 0.2138(6) 0.5702(4) 0.0459(18) Uani 1 1 d . A 4
H48 H 0.2659 0.2327 0.5244 0.055 Uiso 1 1 calc R A 4
C30 C 0.0846(5) 0.3594(5) 0.4087(3) 0.0284(13) Uani 1 1 d . A 4
H30A H 0.0880 0.4243 0.4261 0.034 Uiso 1 1 calc R A 4
H30B H 0.0092 0.3619 0.4112 0.034 Uiso 1 1 calc R A 4
C39 C 0.4814(5) 0.1976(5) 0.3005(3) 0.0289(13) Uani 1 1 d . A 4
H39A H 0.5131 0.2484 0.2662 0.035 Uiso 1 1 calc R A 4
H39B H 0.5195 0.1316 0.2777 0.035 Uiso 1 1 calc R A 4
C40 C 0.5031(5) 0.2043(5) 0.3731(3) 0.0311(14) Uani 1 1 d . A 4
C41 C 0.5290(5) 0.1177(6) 0.4104(4) 0.0388(16) Uani 1 1 d . A 4
H41 H 0.5364 0.0549 0.3893 0.047 Uiso 1 1 calc R A 4
C42 C 0.5440(6) 0.1223(6) 0.4780(4) 0.0474(18) Uani 1 1 d . A 4
H42 H 0.5611 0.0628 0.5033 0.057 Uiso 1 1 calc R A 4
C43 C 0.5341(6) 0.2137(7) 0.5088(4) 0.051(2) Uani 1 1 d . A 4
H43 H 0.5433 0.2167 0.5555 0.062 Uiso 1 1 calc R A 4
C44 C 0.5111(6) 0.2998(7) 0.4720(4) 0.051(2) Uani 1 1 d . A 4
H44 H 0.5056 0.3623 0.4927 0.062 Uiso 1 1 calc R A 4
C45 C 0.4954(5) 0.2952(5) 0.4031(4) 0.0365(15) Uani 1 1 d . A 4
H45 H 0.4796 0.3547 0.3774 0.044 Uiso 1 1 calc R A 4
C35 C 0.1602(5) 0.4661(5) 0.2714(3) 0.0283(13) Uani 1 1 d . A 4
C36 C 0.0406(5) 0.5006(5) 0.2784(4) 0.0352(14) Uani 1 1 d . A 4
H36A H 0.0299 0.5664 0.2560 0.053 Uiso 1 1 calc R A 4
H36B H -0.0043 0.5043 0.3310 0.053 Uiso 1 1 calc R A 4
H36C H 0.0198 0.4531 0.2528 0.053 Uiso 1 1 calc R A 4
C37 C 0.2284(5) 0.4612(5) 0.1897(3) 0.0306(13) Uani 1 1 d . A 4
H37A H 0.2179 0.5274 0.1679 0.046 Uiso 1 1 calc R A 4
H37B H 0.2063 0.4147 0.1641 0.046 Uiso 1 1 calc R A 4
H37C H 0.3049 0.4382 0.1845 0.046 Uiso 1 1 calc R A 4
C4 C 0.2094(5) 0.0531(4) 0.1202(3) 0.0230(12) Uani 1 1 d . A 4
H4A H 0.2608 0.0293 0.0708 0.028 Uiso 1 1 calc R A 4
H4B H 0.2212 0.0021 0.1570 0.028 Uiso 1 1 calc R A 4
C10 C 0.4261(5) 0.1334(5) 0.0145(3) 0.0293(13) Uani 1 1 d . A 4
H10A H 0.3933 0.1913 -0.0085 0.044 Uiso 1 1 calc R A 4
H10B H 0.4038 0.0740 0.0043 0.044 Uiso 1 1 calc R A 4
H10C H 0.5051 0.1242 -0.0060 0.044 Uiso 1 1 calc R A 4
N1S N 0.4588(6) 0.1011(6) 0.7020(4) 0.0585(18) Uani 1 1 d . B 4
C2S C 0.4480(6) 0.1488(6) 0.7499(4) 0.0473(18) Uani 1 1 d . B 4
C1S C 0.4326(9) 0.2065(8) 0.8149(6) 0.076(3) Uani 1 1 d . B 4
H1S1 H 0.3756 0.1864 0.8574 0.114 Uiso 1 1 calc R B 4
H1S2 H 0.4115 0.2774 0.8053 0.114 Uiso 1 1 calc R B 4
H1S3 H 0.5004 0.1945 0.8259 0.114 Uiso 1 1 calc R B 4
B1A B 0.2909(10) 0.7399(9) 0.1521(7) 0.032(3) Uani 0.621(7) 1 d P C 4
F1A F 0.3422(8) 0.8277(7) 0.1306(5) 0.078(3) Uani 0.621(7) 1 d PU C 4
F2A F 0.1948(7) 0.7766(7) 0.1860(5) 0.071(3) Uani 0.621(7) 1 d PU C 4
F3A F 0.3389(15) 0.6821(10) 0.0976(9) 0.150(6) Uani 0.621(7) 1 d PU C 4
F4A F 0.3499(13) 0.6924(11) 0.1992(10) 0.147(6) Uani 0.621(7) 1 d PU C 4
B1B B 0.530(2) 0.535(3) 0.2624(17) 0.069(9) Uani 0.379(7) 1 d P C 4
F1B F 0.4967(13) 0.4623(13) 0.2395(10) 0.089(5) Uani 0.379(7) 1 d PU C 4
F2B F 0.5197(16) 0.5258(13) 0.3430(10) 0.099(6) Uani 0.379(7) 1 d PU C 4
F3B F 0.4553(16) 0.6245(14) 0.2657(10) 0.101(6) Uani 0.379(7) 1 d PU C 4
F4B F 0.6353(14) 0.5394(14) 0.2184(11) 0.097(6) Uani 0.379(7) 1 d PU C 4
N2SA N 0.2125(10) 0.4879(9) 0.5212(7) 0.108(4) Uani 0.502(15) 1 d P D 1
C3SA C 0.2500(14) 0.5575(14) 0.4813(10) 0.055(5) Uani 0.502(15) 1 d P D 1
C4SA C 0.2998(16) 0.6456(15) 0.4272(13) 0.084(8) Uani 0.502(15) 1 d P D 1
H4S1 H 0.2732 0.6541 0.3850 0.126 Uiso 0.502(15) 1 calc PR D 1
H4S2 H 0.3790 0.6271 0.4090 0.126 Uiso 0.502(15) 1 calc PR D 1
H4S3 H 0.2768 0.7081 0.4553 0.126 Uiso 0.502(15) 1 calc PR D 1
N2SB N 0.2125(10) 0.4879(9) 0.5212(7) 0.108(4) Uani 0.498(15) 1 d P D 2
C3SB C 0.2419(17) 0.4467(16) 0.5784(12) 0.071(6) Uani 0.498(15) 1 d P D 2
C4SB C 0.2697(14) 0.4014(13) 0.6545(14) 0.077(7) Uani 0.498(15) 1 d P D 2
H4S4 H 0.3370 0.4189 0.6541 0.115 Uiso 0.498(15) 1 calc PR D 2
H4S5 H 0.2782 0.3289 0.6551 0.115 Uiso 0.498(15) 1 calc PR D 2
H4S6 H 0.2103 0.4300 0.6988 0.115 Uiso 0.498(15) 1 calc PR D 2

loop_
_atom_site_aniso_label
_atom_site_aniso_U_11
_atom_site_aniso_U_22
_atom_site_aniso_U_33
_atom_site_aniso_U_23
_atom_site_aniso_U_13
_atom_site_aniso_U_12
Ni1 0.0211(4) 0.0419(5) 0.0080(3) -0.0011(3) -0.0063(3) -0.0084(3)
P1 0.0215(7) 0.0334(8) 0.0092(6) 0.0003(5) -0.0060(5) -0.0082(6)
P2 0.0216(7) 0.0447(9) 0.0119(7) -0.0009(6) -0.0065(6) -0.0103(6)
P3 0.0213(7) 0.0366(8) 0.0136(7) -0.0004(6) -0.0075(6) -0.0055(6)
P4 0.0213(7) 0.0391(8) 0.0092(6) -0.0006(5) -0.0055(5) -0.0082(6)
C38 0.039(4) 0.041(4) 0.029(3) -0.007(3) -0.013(3) -0.006(3)
N1 0.030(3) 0.032(3) 0.016(2) 0.0021(19) -0.012(2) -0.005(2)
C1 0.030(3) 0.030(3) 0.015(3) 0.000(2) -0.010(2) -0.008(2)
N3 0.018(2) 0.041(3) 0.015(2) -0.0012(19) -0.0074(19) -0.005(2)
N2 0.028(3) 0.044(3) 0.009(2) 0.0005(19) -0.0078(19) -0.013(2)
C3 0.028(3) 0.048(4) 0.014(3) -0.001(2) -0.004(2) -0.019(3)
C5 0.023(3) 0.064(4) 0.018(3) -0.004(3) -0.001(2) -0.017(3)
C7 0.036(4) 0.075(5) 0.019(3) 0.000(3) 0.004(3) -0.025(4)
C6 0.027(3) 0.086(6) 0.029(3) -0.008(3) -0.007(3) -0.017(4)
C8 0.027(3) 0.072(5) 0.029(3) -0.015(3) -0.004(3) -0.011(3)
C2 0.027(3) 0.041(3) 0.016(3) -0.001(2) -0.010(2) -0.006(3)
C13 0.043(4) 0.033(3) 0.022(3) 0.001(2) -0.018(3) -0.006(3)
C14 0.080(6) 0.027(3) 0.029(3) 0.001(3) -0.036(4) 0.001(3)
C19 0.105(7) 0.053(5) 0.060(5) 0.025(4) -0.066(5) -0.043(5)
C18 0.199(14) 0.052(5) 0.108(10) 0.043(6) -0.134(11) -0.061(7)
C17 0.251(19) 0.039(5) 0.086(9) 0.002(5) -0.134(12) 0.000(7)
C16 0.186(14) 0.052(6) 0.050(6) -0.019(4) -0.073(8) 0.046(7)
C15 0.104(7) 0.054(5) 0.028(4) -0.008(3) -0.036(4) 0.025(5)
C20 0.042(4) 0.052(4) 0.019(3) 0.001(3) -0.013(3) -0.025(3)
C21 0.035(3) 0.046(4) 0.017(3) -0.001(2) -0.015(3) -0.018(3)
C26 0.043(4) 0.040(4) 0.027(3) 0.005(3) -0.020(3) -0.016(3)
C25 0.032(3) 0.048(4) 0.027(3) -0.009(3) -0.014(3) -0.001(3)
C24 0.030(3) 0.050(4) 0.017(3) -0.002(3) -0.009(2) -0.011(3)
C23 0.035(3) 0.046(4) 0.014(3) -0.002(2) -0.011(2) -0.011(3)
C22 0.031(3) 0.042(3) 0.019(3) -0.005(2) -0.014(2) -0.008(3)
C9 0.020(3) 0.037(3) 0.014(3) -0.001(2) -0.004(2) -0.005(2)
C12 0.020(3) 0.045(4) 0.020(3) -0.005(2) -0.003(2) -0.009(3)
C11 0.025(3) 0.041(3) 0.018(3) -0.002(2) -0.008(2) -0.005(3)
C27 0.022(3) 0.041(3) 0.018(3) 0.002(2) -0.009(2) -0.008(2)
C28 0.021(3) 0.037(3) 0.013(2) 0.000(2) -0.008(2) -0.005(2)
C31 0.034(3) 0.039(3) 0.015(3) 0.003(2) -0.008(2) -0.013(3)
C34 0.048(4) 0.039(3) 0.020(3) 0.001(2) -0.012(3) -0.014(3)
C33 0.039(4) 0.057(4) 0.024(3) 0.007(3) -0.013(3) -0.024(3)
C32 0.042(4) 0.045(4) 0.018(3) 0.004(3) -0.014(3) -0.012(3)
C29 0.023(3) 0.048(4) 0.012(3) -0.004(2) -0.004(2) -0.010(3)
N4 0.029(3) 0.045(3) 0.007(2) -0.0043(19) -0.0047(19) -0.006(2)
C46 0.038(4) 0.050(4) 0.013(3) -0.008(3) -0.008(3) 0.000(3)
C47 0.047(4) 0.047(4) 0.017(3) -0.009(3) -0.014(3) -0.004(3)
C52 0.050(4) 0.040(4) 0.019(3) -0.010(3) -0.010(3) -0.007(3)
C51 0.081(6) 0.042(4) 0.021(3) -0.002(3) -0.014(4) -0.015(4)
C50 0.085(6) 0.052(4) 0.024(4) -0.005(3) -0.028(4) 0.005(4)
C49 0.060(5) 0.072(5) 0.029(4) -0.004(3) -0.024(4) 0.006(4)
C48 0.052(4) 0.068(5) 0.015(3) -0.005(3) -0.015(3) 0.002(4)
C30 0.024(3) 0.041(3) 0.017(3) -0.001(2) -0.007(2) 0.001(3)
C39 0.017(3) 0.047(4) 0.023(3) -0.003(3) -0.008(2) -0.003(3)
C40 0.018(3) 0.050(4) 0.029(3) 0.000(3) -0.011(2) -0.009(3)
C41 0.029(3) 0.055(4) 0.042(4) 0.008(3) -0.020(3) -0.015(3)
C42 0.043(4) 0.066(5) 0.046(4) 0.017(4) -0.029(4) -0.021(4)
C43 0.043(4) 0.083(6) 0.042(4) 0.005(4) -0.029(4) -0.017(4)
C44 0.044(4) 0.073(5) 0.046(4) -0.014(4) -0.024(4) -0.013(4)
C45 0.030(3) 0.050(4) 0.038(4) 0.002(3) -0.022(3) -0.009(3)
C35 0.030(3) 0.036(3) 0.021(3) -0.002(2) -0.013(2) -0.005(3)
C36 0.027(3) 0.049(4) 0.027(3) 0.000(3) -0.011(3) -0.001(3)
C37 0.037(3) 0.033(3) 0.022(3) 0.000(2) -0.012(3) -0.005(3)
C4 0.026(3) 0.031(3) 0.015(3) 0.001(2) -0.009(2) -0.010(2)
C10 0.029(3) 0.046(4) 0.011(3) -0.003(2) -0.004(2) -0.008(3)
N1S 0.052(4) 0.079(5) 0.049(4) -0.003(4) -0.023(3) -0.010(4)
C2S 0.041(4) 0.061(5) 0.040(4) 0.005(4) -0.018(3) -0.004(4)
C1S 0.080(7) 0.091(7) 0.065(6) -0.015(5) -0.033(5) -0.014(6)
B1A 0.039(7) 0.031(6) 0.036(6) 0.005(5) -0.027(6) -0.006(5)
F1A 0.084(6) 0.070(5) 0.072(6) 0.005(4) -0.014(5) -0.017(5)
F2A 0.064(5) 0.092(6) 0.066(5) 0.020(4) -0.034(4) -0.019(5)
F3A 0.194(13) 0.095(8) 0.143(11) -0.013(8) -0.005(9) -0.071(8)
F4A 0.153(11) 0.140(10) 0.198(13) 0.067(9) -0.107(10) -0.074(8)
B1B 0.054(16) 0.09(2) 0.069(18) 0.043(16) -0.020(14) -0.048(16)
F1B 0.073(9) 0.112(11) 0.100(11) 0.009(9) -0.026(8) -0.063(8)
F2B 0.145(13) 0.117(11) 0.088(10) 0.062(8) -0.080(9) -0.096(10)
F3B 0.108(12) 0.096(11) 0.087(11) 0.037(9) -0.023(9) -0.023(9)
F4B 0.076(10) 0.123(12) 0.109(12) 0.013(9) -0.031(9) -0.059(9)
N2SA 0.111(9) 0.111(8) 0.091(8) -0.039(7) -0.003(7) -0.039(7)
C3SA 0.050(10) 0.071(12) 0.049(10) -0.020(8) -0.013(8) -0.021(8)
C4SA 0.064(12) 0.087(14) 0.129(19) -0.053(13) -0.053(13) -0.025(10)
N2SB 0.111(9) 0.111(8) 0.091(8) -0.039(7) -0.003(7) -0.039(7)
C3SB 0.068(13) 0.075(13) 0.070(13) -0.027(10) -0.032(11) 0.008(10)
C4SB 0.037(9) 0.042(10) 0.14(2) -0.039(11) -0.014(11) 0.009(7)

loop_
_atom_type_symbol
_atom_type_description
_atom_type_scat_dispersion_real
_atom_type_scat_dispersion_imag
_atom_type_scat_source
C C 0.0033 0.0016 'International Tables Vol C Tables 4.2.6.8 and 6.1.1.4'
H H 0.0000 0.0000 'International Tables Vol C Tables 4.2.6.8 and 6.1.1.4'
N N 0.0061 0.0033 'International Tables Vol C Tables 4.2.6.8 and 6.1.1.4'
B B 0.0013 0.0007 'International Tables Vol C Tables 4.2.6.8 and 6.1.1.4'
F F 0.0171 0.0103 'International Tables Vol C Tables 4.2.6.8 and 6.1.1.4'
P P 0.1023 0.0942 'International Tables Vol C Tables 4.2.6.8 and 6.1.1.4'
Ni Ni 0.3393 1.1124 'International Tables Vol C Tables 4.2.6.8 and 6.1.1.4'

loop_
_geom_angle_atom_site_label_1
_geom_angle_atom_site_label_2
_geom_angle_atom_site_label_3
_geom_angle
P4 Ni1 P3 84.42(6)
P4 Ni1 P1 124.51(6)
P3 Ni1 P1 119.21(6)
P4 Ni1 P2 120.12(6)
P3 Ni1 P2 128.36(7)
P1 Ni1 P2 85.31(6)
C1 P1 C4 100.7(3)
C1 P1 C9 104.1(3)
C4 P1 C9 101.8(3)
C1 P1 Ni1 112.22(19)
C4 P1 Ni1 109.85(18)
C9 P1 Ni1 125.14(18)
C3 P2 C2 99.9(3)
C3 P2 C5 103.3(3)
C2 P2 C5 101.5(3)
C3 P2 Ni1 111.9(2)
C2 P2 Ni1 110.2(2)
C5 P2 Ni1 126.6(2)
C27 P3 C30 99.9(3)
C27 P3 C35 105.0(3)
C30 P3 C35 102.0(3)
C27 P3 Ni1 113.7(2)
C30 P3 Ni1 110.6(2)
C35 P3 Ni1 122.67(19)
C28 P4 C29 100.9(3)
C28 P4 C31 101.2(3)
C29 P4 C31 102.6(3)
C28 P4 Ni1 110.62(18)
C29 P4 Ni1 111.7(2)
C31 P4 Ni1 126.49(19)
C1 N1 C2 116.3(5)
C1 N1 C13 111.1(5)
C2 N1 C13 110.5(5)
N1 C1 P1 112.4(4)
N1 C1 H1A 109.1
P1 C1 H1A 109.1
N1 C1 H1B 109.1
P1 C1 H1B 109.1
H1A C1 H1B 107.8
C27 N3 C28 115.2(4)
C27 N3 C39 111.8(5)
C28 N3 C39 110.1(4)
C3 N2 C20 109.9(5)
C3 N2 C4 113.8(4)
C20 N2 C4 110.4(5)
N2 C3 P2 110.9(4)
N2 C3 H3A 109.5
P2 C3 H3A 109.5
N2 C3 H3B 109.5
P2 C3 H3B 109.5
H3A C3 H3B 108.1
C8 C5 C6 109.3(6)
C8 C5 C7 109.1(5)
C6 C5 C7 109.0(6)
C8 C5 P2 108.2(4)
C6 C5 P2 112.6(4)
C7 C5 P2 108.7(5)
N1 C2 P2 114.3(4)
N1 C2 H2A 108.7
P2 C2 H2A 108.7
N1 C2 H2B 108.7
P2 C2 H2B 108.7
H2A C2 H2B 107.6
N1 C13 C14 114.4(5)
N1 C13 H13A 108.6
C14 C13 H13A 108.6
N1 C13 H13B 108.6
C14 C13 H13B 108.7
H13A C13 H13B 107.6
C19 C14 C15 119.2(7)
C19 C14 C13 121.3(7)
C15 C14 C13 119.6(8)
C14 C19 C18 122.9(11)
C14 C19 H19 118.6
C18 C19 H19 118.6
C19 C18 C17 117.0(12)
C19 C18 H18 121.5
C17 C18 H18 121.5
C16 C17 C18 121.3(9)
C16 C17 H17 119.4
C18 C17 H17 119.4
C17 C16 C15 121.8(12)
C17 C16 H16 119.1
C15 C16 H16 119.1
C14 C15 C16 117.9(11)
C14 C15 H15 121.1
C16 C15 H15 121.1
N2 C20 C21 112.2(5)
N2 C20 H20A 109.2
C21 C20 H20A 109.2
N2 C20 H20B 109.2
C21 C20 H20B 109.2
H20A C20 H20B 107.9
C26 C21 C22 118.8(6)
C26 C21 C20 120.9(6)
C22 C21 C20 120.2(6)
C21 C26 C25 121.2(6)
C21 C26 H26 119.4
C25 C26 H26 119.4
C24 C25 C26 119.8(6)
C24 C25 H25 120.1
C26 C25 H25 120.1
C23 C24 C25 119.7(6)
C23 C24 H24 120.1
C25 C24 H24 120.1
C24 C23 C22 120.5(6)
C24 C23 H23 119.7
C22 C23 H23 119.7
C21 C22 C23 119.9(6)
C21 C22 H22 120.0
C23 C22 H22 120.0
C12 C9 C11 108.9(5)
C12 C9 C10 108.7(5)
C11 C9 C10 110.5(5)
C12 C9 P1 108.9(4)
C11 C9 P1 107.2(4)
C10 C9 P1 112.6(4)
N3 C27 P3 111.5(4)
N3 C27 H27A 109.3
P3 C27 H27A 109.3
N3 C27 H27B 109.3
P3 C27 H27B 109.3
H27A C27 H27B 108.0
N3 C28 P4 114.8(4)
N3 C28 H28A 108.6
P4 C28 H28A 108.6
N3 C28 H28B 108.6
P4 C28 H28B 108.6
H28A C28 H28B 107.5
C34 C31 C33 109.4(5)
C34 C31 C32 109.1(5)
C33 C31 C32 109.8(5)
C34 C31 P4 108.2(4)
C33 C31 P4 107.7(5)
C32 C31 P4 112.4(4)
N4 C29 P4 112.5(4)
N4 C29 H29A 109.1
P4 C29 H29A 109.1
N4 C29 H29B 109.1
P4 C29 H29B 109.1
H29A C29 H29B 107.8
C29 N4 C30 113.4(5)
C29 N4 C46 110.4(5)
C30 N4 C46 109.8(5)
N4 C46 C47 112.1(5)
N4 C46 H46A 109.2
C47 C46 H46A 109.2
N4 C46 H46B 109.2
C47 C46 H46B 109.2
H46A C46 H46B 107.9
C48 C47 C52 118.7(6)
C48 C47 C46 121.7(6)
C52 C47 C46 119.6(6)
C51 C52 C47 119.8(7)
C51 C52 H52 120.1
C47 C52 H52 120.1
C50 C51 C52 120.8(7)
C50 C51 H51 119.6
C52 C51 H51 119.6
C51 C50 C49 119.9(7)
C51 C50 H50 120.1
C49 C50 H50 120.1
C50 C49 C48 119.4(8)
C50 C49 H49 120.3
C48 C49 H49 120.3
C47 C48 C49 121.3(7)
C47 C48 H48 119.3
C49 C48 H48 119.3
N4 C30 P3 111.8(4)
N4 C30 H30A 109.3
P3 C30 H30A 109.3
N4 C30 H30B 109.3
P3 C30 H30B 109.3
H30A C30 H30B 107.9
N3 C39 C40 115.3(5)
N3 C39 H39A 108.5
C40 C39 H39A 108.5
N3 C39 H39B 108.4
C40 C39 H39B 108.4
H39A C39 H39B 107.5
C45 C40 C41 119.3(6)
C45 C40 C39 121.1(6)
C41 C40 C39 119.6(6)
C42 C41 C40 120.5(7)
C42 C41 H41 119.7
C40 C41 H41 119.7
C41 C42 C43 120.1(7)
C41 C42 H42 120.0
C43 C42 H42 120.0
C44 C43 C42 120.2(7)
C44 C43 H43 119.9
C42 C43 H43 119.9
C43 C44 C45 119.7(7)
C43 C44 H44 120.1
C45 C44 H44 120.1
C40 C45 C44 120.1(7)
C40 C45 H45 119.9
C44 C45 H45 119.9
C37 C35 C38 109.5(5)
C37 C35 C36 108.7(5)
C38 C35 C36 110.3(5)
C37 C35 P3 108.6(4)
C38 C35 P3 112.4(4)
C36 C35 P3 107.2(4)
N2 C4 P1 112.5(4)
N2 C4 H4A 109.1
P1 C4 H4A 109.1
N2 C4 H4B 109.1
P1 C4 H4B 109.1
H4A C4 H4B 107.8
N1S C2S C1S 177.0(10)
F2A B1A F3A 134.6(14)
F2A B1A F4A 113.8(13)
F3A B1A F4A 97.1(14)
F2A B1A F1A 103.6(10)
F3A B1A F1A 103.5(11)
F4A B1A F1A 98.6(10)
F1B B1B F4B 111(3)
F1B B1B F3B 109(2)
F4B B1B F3B 114(2)
F1B B1B F2B 112.0(19)
F4B B1B F2B 111(2)
F3B B1B F2B 99(3)
N2SA C3SA C4SA 178.2(15)
C3SB C4SB H4S4 109.5
C3SB C4SB H4S5 109.5
H4S4 C4SB H4S5 109.5
C3SB C4SB H4S6 109.5
H4S4 C4SB H4S6 109.5
H4S5 C4SB H4S6 109.5

loop_
_geom_bond_atom_site_label_1
_geom_bond_atom_site_label_2
_geom_bond_distance
Ni1 P4 2.2113(15)
Ni1 P3 2.2124(17)
Ni1 P1 2.2289(15)
Ni1 P2 2.2292(16)
P1 C1 1.840(6)
P1 C4 1.851(6)
P1 C9 1.871(6)
P2 C3 1.848(6)
P2 C2 1.860(6)
P2 C5 1.876(6)
P3 C27 1.848(6)
P3 C30 1.865(6)
P3 C35 1.868(6)
P4 C28 1.855(6)
P4 C29 1.856(6)
P4 C31 1.881(6)
C38 C35 1.533(9)
C38 H38A 0.9800
C38 H38B 0.9800
C38 H38C 0.9800
N1 C1 1.458(8)
N1 C2 1.465(8)
N1 C13 1.481(7)
C1 H1A 0.9900
C1 H1B 0.9900
N3 C27 1.461(8)
N3 C28 1.467(7)
N3 C39 1.484(7)
N2 C3 1.468(7)
N2 C20 1.475(8)
N2 C4 1.476(7)
C3 H3A 0.9900
C3 H3B 0.9900
C5 C8 1.508(10)
C5 C6 1.528(9)
C5 C7 1.529(10)
C7 H7A 0.9800
C7 H7B 0.9800
C7 H7C 0.9800
C6 H6A 0.9800
C6 H6B 0.9800
C6 H6C 0.9800
C8 H8A 0.9800
C8 H8B 0.9800
C8 H8C 0.9800
C2 H2A 0.9900
C2 H2B 0.9900
C13 C14 1.526(8)
C13 H13A 0.9900
C13 H13B 0.9900
C14 C19 1.378(12)
C14 C15 1.394(12)
C19 C18 1.388(11)
C19 H19 0.9500
C18 C17 1.40(2)
C18 H18 0.9500
C17 C16 1.34(2)
C17 H17 0.9500
C16 C15 1.419(14)
C16 H16 0.9500
C15 H15 0.9500
C20 C21 1.507(8)
C20 H20A 0.9900
C20 H20B 0.9900
C21 C26 1.380(9)
C21 C22 1.383(9)
C26 C25 1.383(9)
C26 H26 0.9500
C25 C24 1.376(9)
C25 H25 0.9500
C24 C23 1.373(9)
C24 H24 0.9500
C23 C22 1.395(8)
C23 H23 0.9500
C22 H22 0.9500
C9 C12 1.517(8)
C9 C11 1.539(8)
C9 C10 1.539(7)
C12 H12A 0.9800
C12 H12B 0.9800
C12 H12C 0.9800
C11 H11A 0.9800
C11 H11B 0.9800
C11 H11C 0.9800
C27 H27A 0.9900
C27 H27B 0.9900
C28 H28A 0.9900
C28 H28B 0.9900
C31 C34 1.518(8)
C31 C33 1.524(9)
C31 C32 1.541(8)
C34 H34A 0.9800
C34 H34B 0.9800
C34 H34C 0.9800
C33 H33A 0.9800
C33 H33B 0.9800
C33 H33C 0.9800
C32 H32A 0.9800
C32 H32B 0.9800
C32 H32C 0.9800
C29 N4 1.449(8)
C29 H29A 0.9900
C29 H29B 0.9900
N4 C30 1.470(8)
N4 C46 1.471(7)
C46 C47 1.513(9)
C46 H46A 0.9900
C46 H46B 0.9900
C47 C48 1.379(10)
C47 C52 1.401(9)
C52 C51 1.384(10)
C52 H52 0.9500
C51 C50 1.378(12)
C51 H51 0.9500
C50 C49 1.383(12)
C50 H50 0.9500
C49 C48 1.392(10)
C49 H49 0.9500
C48 H48 0.9500
C30 H30A 0.9900
C30 H30B 0.9900
C39 C40 1.528(8)
C39 H39A 0.9900
C39 H39B 0.9900
C40 C45 1.381(10)
C40 C41 1.391(9)
C41 C42 1.386(10)
C41 H41 0.9500
C42 C43 1.386(12)
C42 H42 0.9500
C43 C44 1.371(12)
C43 H43 0.9500
C44 C45 1.413(10)
C44 H44 0.9500
C45 H45 0.9500
C35 C37 1.519(8)
C35 C36 1.535(8)
C36 H36A 0.9800
C36 H36B 0.9800
C36 H36C 0.9800
C37 H37A 0.9800
C37 H37B 0.9800
C37 H37C 0.9800
C4 H4A 0.9900
C4 H4B 0.9900
C10 H10A 0.9800
C10 H10B 0.9800
C10 H10C 0.9800
N1S C2S 1.114(10)
C2S C1S 1.455(12)
C1S H1S1 0.9800
C1S H1S2 0.9800
C1S H1S3 0.9800
B1A F2A 1.239(15)
B1A F3A 1.254(18)
B1A F4A 1.435(17)
B1A F1A 1.482(15)
B1B F1B 1.34(4)
B1B F4B 1.38(3)
B1B F3B 1.40(4)
B1B F2B 1.50(3)
N2SA C3SA 1.27(2)
C3SA C4SA 1.64(3)
C4SA H4S1 1.0084
C4SA H4S2 1.0084
C4SA H4S3 1.0087
C3SB C4SB 1.68(3)
C4SB H4S4 0.9800
C4SB H4S5 0.9800
C4SB H4S6 0.9800
